data_7160590
loop_
_publ_author_name
'Yamazaki, Ken'
'Akimoto, Shuta'
'Miura, Tomoya'

_publ_section_title
;
 Harnessing the reactivity of captodative radicals: photocatalytic
 &#x3b1;-pyridination of glycyl derivatives through reversible radical
 coupling.
;
_journal_issue 43
_journal_name_full 'Organic &amp; biomolecular chemistry'
_journal_page_first 9936
_journal_page_last 9941
_journal_paper_doi 10.1039/d5ob00675a
_journal_volume 23
_journal_year 2025
_chemical_formula_moiety 'C16 H18 N2 O3'
_chemical_formula_sum 'C16 H18 N2 O3'
_chemical_formula_weight 286.32
_space_group_crystal_system monoclinic
_space_group_IT_number 14
_space_group_name_Hall '-P 2yn'
_space_group_name_H-M_alt 'P 1 21/n 1'
_atom_sites_solution_hydrogens geom
_atom_sites_solution_primary dual
_audit_creation_date 2024-09-24
_audit_creation_method
;
Olex2 1.5
(compiled 2024.02.16 svn.r378c4104 for OlexSys, GUI svn.r6928)
;
_audit_update_record
;
2024-10-07 deposited with the CCDC.	2025-06-09 downloaded from the CCDC.
;
_cell_angle_alpha 90
_cell_angle_beta 103.978(7)
_cell_angle_gamma 90
_cell_formula_units_Z 4
_cell_length_a 7.4927(6)
_cell_length_b 18.0971(12)
_cell_length_c 11.2308(9)
_cell_measurement_reflns_used 3188
_cell_measurement_temperature 180.15
_cell_measurement_theta_max 29.1510
_cell_measurement_theta_min 3.5980
_cell_volume 1477.8(2)
_computing_molecular_graphics 'Olex2 1.5 (Dolomanov et al., 2009)'
_computing_publication_material 'Olex2 1.5 (Dolomanov et al., 2009)'
_computing_structure_refinement 'SHELXL 2019/3 (Sheldrick, 2015)'
_computing_structure_solution 'SHELXT  (Sheldrick, 2015)'
_diffrn_ambient_temperature 180.15
_diffrn_detector CCD
_diffrn_detector_type 'Rigaku Saturn724+'
_diffrn_measured_fraction_theta_full 0.998
_diffrn_measured_fraction_theta_max 0.844
_diffrn_measurement_details
;
List of Runs (angles in degrees, time in seconds):

  # Type    Start    End  Width  t~exp~   \w     \q     \k     \f   Frames
#--------------------------------------------------------------------------
  1  \w    -60.00 -33.00   0.50    1.01    --    5.00  18.00-120.00   54
  2  \w    -91.00  78.00   0.50    1.01    --  -11.30  55.00   0.00  338
  3  \w     27.00  74.00   0.50    1.01    --  -11.30  18.00  60.00   94
  4  \w    -77.00 -28.00   0.50    1.01    --  -11.30  18.00  60.00   98
;
_diffrn_measurement_device 'AFC12 (Right): Kappa 3 circle'
_diffrn_measurement_specimen_support 'Mitegen 50um'
_diffrn_orient_matrix_type 'CrysAlisPro convention (1999,Acta A55,543-557)'
_diffrn_orient_matrix_UB_11 0.0863936000
_diffrn_orient_matrix_UB_12 -0.0172008000
_diffrn_orient_matrix_UB_13 0.0228829000
_diffrn_orient_matrix_UB_21 -0.0450355000
_diffrn_orient_matrix_UB_22 -0.0321424000
_diffrn_orient_matrix_UB_23 0.0141870000
_diffrn_orient_matrix_UB_31 -0.0033251000
_diffrn_orient_matrix_UB_32 -0.0144698000
_diffrn_orient_matrix_UB_33 -0.0592626000
_diffrn_radiation_collimation 0.3
_diffrn_radiation_monochromator Confocal
_diffrn_radiation_probe x-ray
_diffrn_radiation_type 'Mo K\a'
_diffrn_radiation_wavelength 0.71073
_diffrn_reflns_av_R_equivalents 0.0410
_diffrn_reflns_av_unetI/netI 0.0463
_diffrn_reflns_Laue_measured_fraction_full 0.998
_diffrn_reflns_Laue_measured_fraction_max 0.844
_diffrn_reflns_limit_h_max 10
_diffrn_reflns_limit_h_min -9
_diffrn_reflns_limit_k_max 18
_diffrn_reflns_limit_k_min -24
_diffrn_reflns_limit_l_max 14
_diffrn_reflns_limit_l_min -12
_diffrn_reflns_number 11009
_diffrn_reflns_point_group_measured_fraction_full 0.998
_diffrn_reflns_point_group_measured_fraction_max 0.844
_diffrn_reflns_theta_full 25.242
_diffrn_reflns_theta_max 29.768
_diffrn_reflns_theta_min 3.595
_diffrn_source_current 24.0
_diffrn_source_power 1.2
_diffrn_source_target Mo
_diffrn_source_type 'Rotating Anode'
_diffrn_source_voltage 50.0
_exptl_absorpt_coefficient_mu 0.090
_exptl_crystal_colour 'clear yellowish green'
_exptl_crystal_colour_lustre clear
_exptl_crystal_colour_modifier yellowish
_exptl_crystal_colour_primary green
_exptl_crystal_density_diffrn 1.287
_exptl_crystal_description block
_exptl_crystal_F_000 608
_exptl_crystal_size_max 0.68
_exptl_crystal_size_mid 0.4
_exptl_crystal_size_min 0.22
_refine_diff_density_max 0.517
_refine_diff_density_min -0.507
_refine_diff_density_rms 0.075
_refine_ls_extinction_method none
_refine_ls_goodness_of_fit_ref 1.046
_refine_ls_hydrogen_treatment constr
_refine_ls_matrix_type full
_refine_ls_number_parameters 192
_refine_ls_number_reflns 3575
_refine_ls_number_restraints 0
_refine_ls_restrained_S_all 1.046
_refine_ls_R_factor_all 0.0866
_refine_ls_R_factor_gt 0.0610
_refine_ls_shift/su_max 0.001
_refine_ls_shift/su_mean 0.000
_refine_ls_structure_factor_coef Fsqd
_refine_ls_weighting_details 'w=1/[\s^2^(Fo^2^)+(0.0928P)^2^+0.2791P] where P=(Fo^2^+2Fc^2^)/3'
_refine_ls_weighting_scheme calc
_refine_ls_wR_factor_gt 0.1629
_refine_ls_wR_factor_ref 0.1765
_reflns_Friedel_coverage 0.000
_reflns_number_gt 2442
_reflns_number_total 3575
_reflns_threshold_expression 'I > 2\s(I)'
_cod_data_source_file d5ob00675a2.cif
_cod_data_source_block akimoto-product_autored
_cod_depositor_comments 'Adding full bibliography for 7160589--7160590.cif.'
_cod_database_code 7160590
_shelx_shelxl_version_number 2019/3
_chemical_oxdiff_usercomment check1
_shelx_space_group_comment
;
The symmetry employed for this shelxl refinement is uniquely defined
by the following loop, which should always be used as a source of
symmetry information in preference to the above space-group names.
They are only intended as comments.
;
_shelx_estimated_absorpt_t_max 0.981
_shelx_estimated_absorpt_t_min 0.941
_olex2_refinement_description
;
1. Fixed Uiso
 At 1.2 times of:
  All C(H) groups, All C(H,H) groups, All N(H) groups
 At 1.5 times of:
  All C(H,H,H) groups
2.a Ternary CH refined with riding coordinates:
 C8(H8)
2.b Secondary CH2 refined with riding coordinates:
 C11(H11A,H11B)
2.c Aromatic/amide H refined with riding coordinates:
 N7(H7), C18(H18), C6(H6), C5(H5), C17(H17), C20(H20), C2(H2), C3(H3), C21(H21)
2.d Idealised Me refined as rotating group:
 C15(H15A,H15B,H15C), C12(H12A,H12B,H12C)
;
_olex2_submission_special_instructions 'No special instructions were received'
_oxdiff_exptl_absorpt_empirical_details
;
Empirical correction (ABSPACK) includes:
- Absorption correction using spherical harmonics
- Frame scaling
;
_oxdiff_exptl_absorpt_empirical_full_max 1.699
_oxdiff_exptl_absorpt_empirical_full_min 0.593

loop_
_space_group_symop_operation_xyz
'x, y, z'
'-x+1/2, y+1/2, -z+1/2'
'-x, -y, -z'
'x-1/2, -y-1/2, z-1/2'

loop_
_atom_site_label
_atom_site_type_symbol
_atom_site_fract_x
_atom_site_fract_y
_atom_site_fract_z
_atom_site_U_iso_or_equiv
_atom_site_adp_type
_atom_site_occupancy
_atom_site_site_symmetry_order
_atom_site_calc_flag
_atom_site_refinement_flags_posn
_atom_site_refinement_flags_adp
_atom_site_refinement_flags_occupancy
_atom_site_disorder_assembly
_atom_site_disorder_group
O10 O -0.00422(19) 0.65613(7) 0.20904(11) 0.0402(3) Uani 1 1 d . . . . .
O13 O -0.0606(2) 0.58044(8) 0.04602(12) 0.0482(4) Uani 1 1 d . . . . .
O14 O 0.0474(2) 0.20406(8) 0.48507(13) 0.0505(4) Uani 1 1 d . . . . .
N7 N -0.0459(2) 0.46023(8) 0.19762(13) 0.0349(4) Uani 1 1 d . . . . .
H7 H -0.110335 0.458699 0.120953 0.042 Uiso 1 1 calc R U . . .
N16 N 0.6299(2) 0.53734(9) 0.36071(15) 0.0430(4) Uani 1 1 d . . . . .
C1 C -0.0189(2) 0.39566(10) 0.26955(16) 0.0320(4) Uani 1 1 d . . . . .
C9 C -0.0186(2) 0.59018(10) 0.15526(16) 0.0349(4) Uani 1 1 d . . . . .
C4 C 0.0233(2) 0.26469(11) 0.40821(17) 0.0368(4) Uani 1 1 d . . . . .
C8 C 0.0331(2) 0.52906(10) 0.25071(15) 0.0328(4) Uani 1 1 d . . . . .
H8 H -0.019376 0.541308 0.322165 0.039 Uiso 1 1 calc R U . . .
C19 C 0.2444(2) 0.52953(9) 0.29367(15) 0.0313(4) Uani 1 1 d . . . . .
C18 C 0.3511(2) 0.48456(10) 0.23773(17) 0.0362(4) Uani 1 1 d . . . . .
H18 H 0.294938 0.450298 0.175906 0.043 Uiso 1 1 calc R U . . .
C6 C 0.0261(3) 0.39741(11) 0.39783(17) 0.0395(4) Uani 1 1 d . . . . .
H6 H 0.043448 0.443608 0.439200 0.047 Uiso 1 1 calc R U . . .
C5 C 0.0455(3) 0.33274(10) 0.46510(17) 0.0403(5) Uani 1 1 d . . . . .
H5 H 0.074625 0.335204 0.552162 0.048 Uiso 1 1 calc R U . . .
C17 C 0.5411(2) 0.49075(11) 0.27404(18) 0.0401(4) Uani 1 1 d . . . . .
H17 H 0.612560 0.460003 0.234921 0.048 Uiso 1 1 calc R U . . .
C11 C -0.0274(3) 0.72058(11) 0.12829(19) 0.0441(5) Uani 1 1 d . . . . .
H11A H -0.153760 0.721858 0.075175 0.053 Uiso 1 1 calc R U . . .
H11B H 0.060576 0.718443 0.075268 0.053 Uiso 1 1 calc R U . . .
C20 C 0.3349(3) 0.57718(11) 0.38470(16) 0.0381(4) Uani 1 1 d . . . . .
H20 H 0.267334 0.608381 0.425909 0.046 Uiso 1 1 calc R U . . .
C2 C -0.0421(3) 0.32689(11) 0.21362(17) 0.0422(5) Uani 1 1 d . . . . .
H2 H -0.072848 0.324248 0.126559 0.051 Uiso 1 1 calc R U . . .
C3 C -0.0218(3) 0.26174(11) 0.28084(19) 0.0445(5) Uani 1 1 d . . . . .
H3 H -0.038697 0.215393 0.239946 0.053 Uiso 1 1 calc R U . . .
C21 C 0.5253(3) 0.57876(12) 0.41493(18) 0.0433(5) Uani 1 1 d . . . . .
H21 H 0.585161 0.611408 0.478292 0.052 Uiso 1 1 calc R U . . .
C15 C 0.0376(3) 0.13321(12) 0.4308(2) 0.0535(6) Uani 1 1 d . . . . .
H15A H -0.085445 0.125626 0.377505 0.080 Uiso 1 1 calc R U . . .
H15B H 0.062070 0.095425 0.495170 0.080 Uiso 1 1 calc R U . . .
H15C H 0.129457 0.129480 0.381972 0.080 Uiso 1 1 calc R U . . .
C12 C 0.0076(4) 0.78779(12) 0.2079(2) 0.0558(6) Uani 1 1 d . . . . .
H12A H -0.007476 0.832101 0.156317 0.084 Uiso 1 1 calc R U . . .
H12B H 0.133292 0.786077 0.259621 0.084 Uiso 1 1 calc R U . . .
H12C H -0.079987 0.789237 0.260090 0.084 Uiso 1 1 calc R U . . .

loop_
_atom_site_aniso_label
_atom_site_aniso_U_11
_atom_site_aniso_U_22
_atom_site_aniso_U_33
_atom_site_aniso_U_23
_atom_site_aniso_U_13
_atom_site_aniso_U_12
O10 0.0475(8) 0.0367(7) 0.0370(7) 0.0000(5) 0.0115(6) 0.0035(6)
O13 0.0612(9) 0.0480(8) 0.0344(7) -0.0011(6) 0.0098(6) 0.0088(7)
O14 0.0661(10) 0.0404(8) 0.0455(8) 0.0025(6) 0.0144(7) 0.0027(7)
N7 0.0317(8) 0.0406(8) 0.0320(7) -0.0012(6) 0.0071(6) -0.0013(6)
N16 0.0324(8) 0.0493(10) 0.0466(9) 0.0018(8) 0.0081(7) -0.0014(7)
C1 0.0226(8) 0.0405(10) 0.0346(9) -0.0021(7) 0.0100(7) -0.0009(7)
C9 0.0281(9) 0.0412(10) 0.0376(9) -0.0011(8) 0.0123(7) 0.0051(7)
C4 0.0320(9) 0.0402(10) 0.0402(10) 0.0011(8) 0.0127(8) 0.0012(8)
C8 0.0310(9) 0.0378(9) 0.0317(8) -0.0015(7) 0.0117(7) 0.0018(7)
C19 0.0310(9) 0.0325(9) 0.0323(8) 0.0037(7) 0.0110(7) 0.0014(7)
C18 0.0344(9) 0.0363(10) 0.0397(9) -0.0023(7) 0.0121(8) -0.0002(7)
C6 0.0442(11) 0.0397(10) 0.0368(10) -0.0055(8) 0.0140(8) -0.0004(8)
C5 0.0435(11) 0.0468(11) 0.0323(9) -0.0031(8) 0.0125(8) 0.0004(8)
C17 0.0335(10) 0.0412(10) 0.0482(10) -0.0005(8) 0.0149(8) 0.0043(8)
C11 0.0484(12) 0.0410(11) 0.0460(11) 0.0060(8) 0.0177(9) 0.0063(9)
C20 0.0364(10) 0.0448(10) 0.0345(9) -0.0027(8) 0.0110(8) 0.0019(8)
C2 0.0474(12) 0.0473(11) 0.0313(9) -0.0051(8) 0.0083(8) -0.0035(9)
C3 0.0515(12) 0.0388(10) 0.0435(11) -0.0086(8) 0.0124(9) -0.0030(9)
C21 0.0380(10) 0.0506(12) 0.0398(10) -0.0050(9) 0.0065(8) -0.0041(9)
C15 0.0594(14) 0.0396(11) 0.0640(14) -0.0002(10) 0.0199(11) -0.0005(10)
C12 0.0698(15) 0.0397(11) 0.0650(14) -0.0012(10) 0.0299(12) -0.0029(10)

loop_
_atom_type_symbol
_atom_type_description
_atom_type_scat_dispersion_real
_atom_type_scat_dispersion_imag
_atom_type_scat_source
C C 0.0033 0.0016 'International Tables Vol C Tables 4.2.6.8 and 6.1.1.4'
H H 0.0000 0.0000 'International Tables Vol C Tables 4.2.6.8 and 6.1.1.4'
N N 0.0061 0.0033 'International Tables Vol C Tables 4.2.6.8 and 6.1.1.4'
O O 0.0106 0.0060 'International Tables Vol C Tables 4.2.6.8 and 6.1.1.4'

loop_
_exptl_crystal_face_index_h
_exptl_crystal_face_index_k
_exptl_crystal_face_index_l
_exptl_crystal_face_perp_dist
0 -6 -15 0.1012
9 -14 -3 0.3345
-1 7 15 0.1018
-9 12 0 0.2923
0 -15 -13 0.1205
6 19 -8 0.2062
-1 14 13 0.0931
-6 -20 6 0.1682

loop_
_geom_angle_atom_site_label_1
_geom_angle_atom_site_label_2
_geom_angle_atom_site_label_3
_geom_angle
_geom_angle_site_symmetry_1
_geom_angle_site_symmetry_3
_geom_angle_publ_flag
C9 O10 C11 116.72(14) . . ?
C4 O14 C15 117.75(16) . . ?
C1 N7 H7 120.3 . . ?
C1 N7 C8 119.43(13) . . ?
C8 N7 H7 120.3 . . ?
C21 N16 C17 116.31(16) . . ?
C6 C1 N7 122.55(16) . . ?
C2 C1 N7 120.04(15) . . ?
C2 C1 C6 117.38(17) . . ?
O10 C9 C8 110.66(14) . . ?
O13 C9 O10 124.53(17) . . ?
O13 C9 C8 124.76(17) . . ?
O14 C4 C3 125.16(17) . . ?
C5 C4 O14 115.92(16) . . ?
C5 C4 C3 118.91(18) . . ?
N7 C8 C9 109.04(14) . . ?
N7 C8 H8 108.7 . . ?
N7 C8 C19 114.95(14) . . ?
C9 C8 H8 108.7 . . ?
C9 C8 C19 106.49(13) . . ?
C19 C8 H8 108.7 . . ?
C18 C19 C8 120.96(15) . . ?
C20 C19 C8 121.21(15) . . ?
C20 C19 C18 117.75(16) . . ?
C19 C18 H18 120.6 . . ?
C17 C18 C19 118.71(17) . . ?
C17 C18 H18 120.6 . . ?
C1 C6 H6 119.6 . . ?
C5 C6 C1 120.76(17) . . ?
C5 C6 H6 119.6 . . ?
C4 C5 C6 121.22(17) . . ?
C4 C5 H5 119.4 . . ?
C6 C5 H5 119.4 . . ?
N16 C17 C18 124.02(17) . . ?
N16 C17 H17 118.0 . . ?
C18 C17 H17 118.0 . . ?
O10 C11 H11A 110.2 . . ?
O10 C11 H11B 110.2 . . ?
O10 C11 C12 107.49(17) . . ?
H11A C11 H11B 108.5 . . ?
C12 C11 H11A 110.2 . . ?
C12 C11 H11B 110.2 . . ?
C19 C20 H20 120.5 . . ?
C19 C20 C21 119.08(17) . . ?
C21 C20 H20 120.5 . . ?
C1 C2 H2 119.0 . . ?
C1 C2 C3 122.06(17) . . ?
C3 C2 H2 119.0 . . ?
C4 C3 H3 120.2 . . ?
C2 C3 C4 119.66(18) . . ?
C2 C3 H3 120.2 . . ?
N16 C21 C20 124.12(18) . . ?
N16 C21 H21 117.9 . . ?
C20 C21 H21 117.9 . . ?
O14 C15 H15A 109.5 . . ?
O14 C15 H15B 109.5 . . ?
O14 C15 H15C 109.5 . . ?
H15A C15 H15B 109.5 . . ?
H15A C15 H15C 109.5 . . ?
H15B C15 H15C 109.5 . . ?
C11 C12 H12A 109.5 . . ?
C11 C12 H12B 109.5 . . ?
C11 C12 H12C 109.5 . . ?
H12A C12 H12B 109.5 . . ?
H12A C12 H12C 109.5 . . ?
H12B C12 H12C 109.5 . . ?

loop_
_geom_bond_atom_site_label_1
_geom_bond_atom_site_label_2
_geom_bond_distance
_geom_bond_site_symmetry_2
_geom_bond_publ_flag
O10 C9 1.330(2) . ?
O10 C11 1.462(2) . ?
O13 C9 1.204(2) . ?
O14 C4 1.381(2) . ?
O14 C15 1.414(3) . ?
N7 H7 0.8800 . ?
N7 C1 1.407(2) . ?
N7 C8 1.445(2) . ?
N16 C17 1.337(3) . ?
N16 C21 1.333(3) . ?
C1 C6 1.399(3) . ?
C1 C2 1.386(2) . ?
C9 C8 1.524(2) . ?
C4 C5 1.379(3) . ?
C4 C3 1.389(3) . ?
C8 H8 1.0000 . ?
C8 C19 1.540(2) . ?
C19 C18 1.393(2) . ?
C19 C20 1.383(2) . ?
C18 H18 0.9500 . ?
C18 C17 1.387(3) . ?
C6 H6 0.9500 . ?
C6 C5 1.381(3) . ?
C5 H5 0.9500 . ?
C17 H17 0.9500 . ?
C11 H11A 0.9900 . ?
C11 H11B 0.9900 . ?
C11 C12 1.495(3) . ?
C20 H20 0.9500 . ?
C20 C21 1.385(3) . ?
C2 H2 0.9500 . ?
C2 C3 1.388(3) . ?
C3 H3 0.9500 . ?
C21 H21 0.9500 . ?
C15 H15A 0.9800 . ?
C15 H15B 0.9800 . ?
C15 H15C 0.9800 . ?
C12 H12A 0.9800 . ?
C12 H12B 0.9800 . ?
C12 H12C 0.9800 . ?

loop_
_geom_torsion_atom_site_label_1
_geom_torsion_atom_site_label_2
_geom_torsion_atom_site_label_3
_geom_torsion_atom_site_label_4
_geom_torsion
_geom_torsion_site_symmetry_1
_geom_torsion_site_symmetry_2
_geom_torsion_site_symmetry_3
_geom_torsion_site_symmetry_4
_geom_torsion_publ_flag
O10 C9 C8 N7 159.08(14) . . . . ?
O10 C9 C8 C19 -76.34(16) . . . . ?
O13 C9 C8 N7 -23.3(2) . . . . ?
O13 C9 C8 C19 101.3(2) . . . . ?
O14 C4 C5 C6 179.56(16) . . . . ?
O14 C4 C3 C2 -179.95(18) . . . . ?
N7 C1 C6 C5 177.85(16) . . . . ?
N7 C1 C2 C3 -178.24(17) . . . . ?
N7 C8 C19 C18 28.3(2) . . . . ?
N7 C8 C19 C20 -154.99(16) . . . . ?
C1 N7 C8 C9 -179.04(13) . . . . ?
C1 N7 C8 C19 61.5(2) . . . . ?
C1 C6 C5 C4 0.8(3) . . . . ?
C1 C2 C3 C4 -0.1(3) . . . . ?
C9 O10 C11 C12 -175.97(16) . . . . ?
C9 C8 C19 C18 -92.58(18) . . . . ?
C9 C8 C19 C20 84.15(18) . . . . ?
C8 N7 C1 C6 21.7(2) . . . . ?
C8 N7 C1 C2 -160.20(16) . . . . ?
C8 C19 C18 C17 175.58(16) . . . . ?
C8 C19 C20 C21 -176.06(17) . . . . ?
C19 C18 C17 N16 0.4(3) . . . . ?
C19 C20 C21 N16 0.7(3) . . . . ?
C18 C19 C20 C21 0.8(3) . . . . ?
C6 C1 C2 C3 -0.1(3) . . . . ?
C5 C4 C3 C2 0.6(3) . . . . ?
C17 N16 C21 C20 -1.6(3) . . . . ?
C11 O10 C9 O13 -5.0(3) . . . . ?
C11 O10 C9 C8 172.63(14) . . . . ?
C20 C19 C18 C17 -1.3(2) . . . . ?
C2 C1 C6 C5 -0.3(3) . . . . ?
C3 C4 C5 C6 -0.9(3) . . . . ?
C21 N16 C17 C18 1.0(3) . . . . ?
C15 O14 C4 C5 -176.03(17) . . . . ?
C15 O14 C4 C3 4.5(3) . . . . ?

loop_
_exptl_oxdiff_crystal_face_indexfrac_h
_exptl_oxdiff_crystal_face_indexfrac_k
_exptl_oxdiff_crystal_face_indexfrac_l
_exptl_oxdiff_crystal_face_x
_exptl_oxdiff_crystal_face_y
_exptl_oxdiff_crystal_face_z
-0.3719 -6.0352 -14.7702 -0.2663 0.0012 0.9639
8.9375 -13.6438 -2.8361 0.9419 -0.0042 0.3358
-0.5940 7.4199 14.8744 0.1614 -0.0007 -0.9869
-8.9599 12.3365 -0.1814 -0.9904 0.0044 -0.1380
0.3649 -14.9424 -12.5417 0.0016 0.2859 0.9583
5.7904 19.3575 -7.5014 -0.0044 -0.9894 0.1452
-0.5399 14.4200 12.8150 -0.0014 -0.2574 -0.9663
-5.6539 -20.4096 6.1982 0.0044 0.9986 -0.0532
